data_7012284
loop_
_publ_author_name
'Bradley, John S.'
'Cheng, Fei'
'Archibald, Stephen J.'
'Supplit, Ralf'
'Rovai, Riccardo'
'Lehmann, Christian W.'
'Kr\"uger, Carl'
'Lefebvre, Fr\'ed\'eric'

_publ_section_title
;
 Syntheses and structures of [(Me3N)3SiNHLi]4, (C4H8O)Al[NHSi(NMe2)3]3,
 ((Me2N)3SiNH)3Al and Li(THF)2+[((Me2N)3SiNH)4Al]--
;
_journal_issue 9
_journal_name_full 'Dalton Transactions'
_journal_page_first 1846
_journal_paper_doi 10.1039/b209605f
_journal_year 2003
_chemical_formula_sum 'C22 H65 Al N12 O Si3'
_chemical_formula_weight 625.11
_chemical_name_systematic
;
?
;
_space_group_IT_number 14
_symmetry_cell_setting monoclinic
_symmetry_space_group_name_Hall '-P 2ybc'
_symmetry_space_group_name_H-M 'P 1 21/c 1'
_atom_sites_solution_hydrogens geom
_atom_sites_solution_primary direct
_atom_sites_solution_secondary difmap
_audit_creation_method SHELXL-97
_cell_angle_alpha 90.00
_cell_angle_beta 112.536(14)
_cell_angle_gamma 90.00
_cell_formula_units_Z 4
_cell_length_a 9.7875(16)
_cell_length_b 17.413(2)
_cell_length_c 21.810(4)
_cell_measurement_temperature 150(2)
_cell_volume 3433.2(10)
_computing_cell_refinement X-AREA
_computing_data_collection X-AREA
_computing_data_reduction X-RED
_computing_molecular_graphics 'ORTEP II (Johnson, 1976)'
_computing_publication_material 'SHELXL 97 (Sheldrick, 1997)'
_computing_structure_refinement 'SHELXL-97 (Sheldrick, 1997)'
_computing_structure_solution 'SHELXS-97 (Sheldrick, 1990)'
_diffrn_ambient_temperature 150(2)
_diffrn_measured_fraction_theta_full 0.955
_diffrn_measured_fraction_theta_max 0.955
_diffrn_measurement_device_type 'Stoe IPDSII image plate'
_diffrn_measurement_method '170 frames at 1^o intervals, exposure time 1 minute'
_diffrn_radiation_monochromator graphite
_diffrn_radiation_source 'fine-focus sealed tube'
_diffrn_radiation_type MoK\a
_diffrn_radiation_wavelength 0.71073
_diffrn_reflns_av_R_equivalents 0.2043
_diffrn_reflns_av_sigmaI/netI 0.2475
_diffrn_reflns_limit_h_max 13
_diffrn_reflns_limit_h_min -13
_diffrn_reflns_limit_k_max 21
_diffrn_reflns_limit_k_min -24
_diffrn_reflns_limit_l_max 30
_diffrn_reflns_limit_l_min -30
_diffrn_reflns_number 29973
_diffrn_reflns_theta_full 30.28
_diffrn_reflns_theta_max 30.28
_diffrn_reflns_theta_min 2.54
_exptl_absorpt_coefficient_mu 0.200
_exptl_absorpt_correction_type none
_exptl_crystal_colour white
_exptl_crystal_density_diffrn 1.209
_exptl_crystal_density_method 'not measured'
_exptl_crystal_F_000 1376
_exptl_crystal_size_max 0.20
_exptl_crystal_size_mid 0.20
_exptl_crystal_size_min 0.15
_refine_diff_density_max 0.394
_refine_diff_density_min -0.477
_refine_diff_density_rms 0.082
_refine_ls_extinction_method none
_refine_ls_goodness_of_fit_ref 0.775
_refine_ls_hydrogen_treatment constr
_refine_ls_matrix_type full
_refine_ls_number_parameters 352
_refine_ls_number_reflns 10569
_refine_ls_number_restraints 0
_refine_ls_restrained_S_all 0.775
_refine_ls_R_factor_all 0.2143
_refine_ls_R_factor_gt 0.0716
_refine_ls_shift/su_max 0.007
_refine_ls_shift/su_mean 0.001
_refine_ls_structure_factor_coef Fsqd
_refine_ls_weighting_details 'calc w=1/[\s^2^(Fo^2^)+(0.0821P)^2^+0.0000P] where P=(Fo^2^+2Fc^2^)/3'
_refine_ls_weighting_scheme calc
_refine_ls_wR_factor_gt 0.1620
_refine_ls_wR_factor_ref 0.2146
_reflns_number_gt 3202
_reflns_number_total 10569
_reflns_threshold_expression >2sigma(I)
_cod_data_source_file b209605f.txt
_cod_data_source_block jsb23_01
_cod_depositor_comments
;
The following automatic conversions were performed:
'_symmetry_cell_setting' value 'Monoclinic' changed to 'monoclinic'
according to '/home/saulius/struct/CIF-dictionaries/cif_core.dic'
dictionary named 'cif_core.dic' version 2.4.1 from 2010-06-29.

Automatic conversion script
Id: cif_fix_enum 1527 2010-12-29 10:47:43Z saulius 
;
_cod_original_cell_volume 3433.2(9)
_cod_original_sg_symbol_H-M P21/c
_cod_database_code 7012284

loop_
_symmetry_equiv_pos_as_xyz
'x, y, z'
'-x, y+1/2, -z+1/2'
'-x, -y, -z'
'x, -y-1/2, z-1/2'

loop_
_atom_site_label
_atom_site_type_symbol
_atom_site_fract_x
_atom_site_fract_y
_atom_site_fract_z
_atom_site_U_iso_or_equiv
_atom_site_adp_type
_atom_site_occupancy
_atom_site_symmetry_multiplicity
_atom_site_calc_flag
_atom_site_refinement_flags
_atom_site_disorder_assembly
_atom_site_disorder_group
C1 C 1.0518(6) 0.2095(4) -0.0681(3) 0.0580(14) Uani 1 1 d . . .
H1A H 1.0517 0.2657 -0.0660 0.087 Uiso 1 1 calc R . .
H1B H 0.9884 0.1927 -0.1129 0.087 Uiso 1 1 calc R . .
H1C H 1.1530 0.1911 -0.0576 0.087 Uiso 1 1 calc R . .
C2 C 0.9953(5) 0.0965(3) -0.0228(3) 0.0527(12) Uani 1 1 d . . .
H2A H 0.9574 0.0781 0.0101 0.079 Uiso 1 1 calc R . .
H2B H 1.0957 0.0768 -0.0119 0.079 Uiso 1 1 calc R . .
H2C H 0.9309 0.0783 -0.0670 0.079 Uiso 1 1 calc R . .
C3 C 0.6589(6) 0.2354(5) -0.1111(2) 0.074(2) Uani 1 1 d . . .
H3A H 0.7382 0.2634 -0.1184 0.111 Uiso 1 1 calc R . .
H3B H 0.5686 0.2666 -0.1267 0.111 Uiso 1 1 calc R . .
H3C H 0.6401 0.1869 -0.1357 0.111 Uiso 1 1 calc R . .
C4 C 0.5848(5) 0.1798(3) -0.0340(3) 0.0483(12) Uani 1 1 d . . .
H4A H 0.6165 0.1696 0.0136 0.072 Uiso 1 1 calc R . .
H4B H 0.5656 0.1310 -0.0583 0.072 Uiso 1 1 calc R . .
H4C H 0.4942 0.2107 -0.0491 0.072 Uiso 1 1 calc R . .
C5 C 0.8297(5) 0.3881(3) -0.0248(3) 0.0524(13) Uani 1 1 d . . .
H5A H 0.7277 0.3693 -0.0450 0.079 Uiso 1 1 calc R . .
H5B H 0.8572 0.4125 -0.0589 0.079 Uiso 1 1 calc R . .
H5C H 0.8373 0.4257 0.0098 0.079 Uiso 1 1 calc R . .
C6 C 1.0809(5) 0.3496(3) 0.0349(3) 0.0544(13) Uani 1 1 d . . .
H6A H 1.1448 0.3054 0.0543 0.082 Uiso 1 1 calc R . .
H6B H 1.0903 0.3870 0.0699 0.082 Uiso 1 1 calc R . .
H6C H 1.1107 0.3737 0.0013 0.082 Uiso 1 1 calc R . .
C7 C 0.4891(5) 0.3535(3) 0.0196(3) 0.0489(12) Uani 1 1 d . . .
H7A H 0.5670 0.3152 0.0267 0.073 Uiso 1 1 calc R . .
H7B H 0.4601 0.3754 -0.0250 0.073 Uiso 1 1 calc R . .
H7C H 0.4031 0.3291 0.0240 0.073 Uiso 1 1 calc R . .
C8 C 0.4305(5) 0.4714(3) 0.0591(3) 0.0577(14) Uani 1 1 d . . .
H8A H 0.4720 0.5112 0.0930 0.087 Uiso 1 1 calc R . .
H8B H 0.3441 0.4482 0.0641 0.087 Uiso 1 1 calc R . .
H8C H 0.4005 0.4945 0.0149 0.087 Uiso 1 1 calc R . .
C9 C 0.4859(6) 0.3363(3) 0.1771(3) 0.0623(16) Uani 1 1 d . . .
H9A H 0.4273 0.3360 0.1292 0.093 Uiso 1 1 calc R . .
H9B H 0.4367 0.3684 0.1994 0.093 Uiso 1 1 calc R . .
H9C H 0.4953 0.2838 0.1943 0.093 Uiso 1 1 calc R . .
C10 C 0.7234(7) 0.3701(3) 0.2557(3) 0.0663(16) Uani 1 1 d . . .
H10A H 0.8193 0.3919 0.2607 0.099 Uiso 1 1 calc R . .
H10B H 0.7377 0.3180 0.2741 0.099 Uiso 1 1 calc R . .
H10C H 0.6775 0.4022 0.2794 0.099 Uiso 1 1 calc R . .
C11 C 0.7063(6) 0.5433(3) 0.1931(3) 0.0561(13) Uani 1 1 d . . .
H11A H 0.6416 0.5157 0.2106 0.084 Uiso 1 1 calc R . .
H11B H 0.6486 0.5820 0.1610 0.084 Uiso 1 1 calc R . .
H11C H 0.7859 0.5685 0.2297 0.084 Uiso 1 1 calc R . .
C12 C 0.8635(6) 0.5300(3) 0.1360(3) 0.0547(13) Uani 1 1 d . . .
H12A H 0.9051 0.4930 0.1140 0.082 Uiso 1 1 calc R . .
H12B H 0.9439 0.5547 0.1727 0.082 Uiso 1 1 calc R . .
H12C H 0.8071 0.5691 0.1040 0.082 Uiso 1 1 calc R . .
C13 C 0.6823(6) 0.0053(3) 0.0722(3) 0.0527(12) Uani 1 1 d . . .
H13A H 0.5785 0.0215 0.0549 0.079 Uiso 1 1 calc R . .
H13B H 0.6878 -0.0508 0.0749 0.079 Uiso 1 1 calc R . .
H13C H 0.7293 0.0235 0.0424 0.079 Uiso 1 1 calc R . .
C14 C 0.9091(5) 0.0137(3) 0.1617(3) 0.0560(13) Uani 1 1 d . . .
H14A H 0.9568 0.0363 0.2060 0.084 Uiso 1 1 calc R . .
H14B H 0.9582 0.0323 0.1329 0.084 Uiso 1 1 calc R . .
H14C H 0.9170 -0.0424 0.1650 0.084 Uiso 1 1 calc R . .
C15 C 0.3982(5) 0.1450(3) 0.0800(3) 0.0566(14) Uani 1 1 d . . .
H15A H 0.4592 0.1875 0.0754 0.085 Uiso 1 1 calc R . .
H15B H 0.3160 0.1655 0.0902 0.085 Uiso 1 1 calc R . .
H15C H 0.3589 0.1160 0.0383 0.085 Uiso 1 1 calc R . .
C16 C 0.3985(6) 0.0330(4) 0.1394(4) 0.077(2) Uani 1 1 d . . .
H16A H 0.4614 0.0000 0.1756 0.116 Uiso 1 1 calc R . .
H16B H 0.3596 0.0032 0.0982 0.116 Uiso 1 1 calc R . .
H16C H 0.3161 0.0525 0.1499 0.116 Uiso 1 1 calc R . .
C17 C 0.7334(7) -0.0112(3) 0.2590(3) 0.0684(16) Uani 1 1 d . . .
H17A H 0.7423 -0.0420 0.2231 0.103 Uiso 1 1 calc R . .
H17B H 0.6426 -0.0255 0.2652 0.103 Uiso 1 1 calc R . .
H17C H 0.8190 -0.0207 0.3002 0.103 Uiso 1 1 calc R . .
C18 C 0.7146(6) 0.1194(4) 0.2895(3) 0.0619(15) Uani 1 1 d . . .
H18A H 0.7107 0.1724 0.2739 0.093 Uiso 1 1 calc R . .
H18B H 0.8001 0.1133 0.3314 0.093 Uiso 1 1 calc R . .
H18C H 0.6237 0.1077 0.2965 0.093 Uiso 1 1 calc R . .
C19 C 1.1710(4) 0.2661(3) 0.2011(2) 0.0509(13) Uani 1 1 d . . .
H19A H 1.1981 0.2397 0.1672 0.061 Uiso 1 1 calc R . .
H19B H 1.1546 0.3212 0.1894 0.061 Uiso 1 1 calc R . .
C20 C 1.2853(5) 0.2571(4) 0.2652(2) 0.0537(14) Uani 1 1 d . . .
H20A H 1.3612 0.2979 0.2751 0.064 Uiso 1 1 calc R . .
H20B H 1.3332 0.2061 0.2708 0.064 Uiso 1 1 calc R . .
C21 C 1.1954(5) 0.2651(4) 0.3053(3) 0.0597(14) Uani 1 1 d . . .
H21A H 1.1899 0.3198 0.3166 0.072 Uiso 1 1 calc R . .
H21B H 1.2408 0.2358 0.3472 0.072 Uiso 1 1 calc R . .
C22 C 1.0458(5) 0.2355(4) 0.2670(2) 0.0544(14) Uani 1 1 d . . .
H22A H 1.0321 0.1841 0.2831 0.065 Uiso 1 1 calc R . .
H22B H 0.9695 0.2706 0.2705 0.065 Uiso 1 1 calc R . .
Al1 Al 0.85191(12) 0.24022(7) 0.13459(6) 0.0316(3) Uani 1 1 d . . .
N1 N 0.9002(4) 0.1978(2) 0.07440(17) 0.0369(8) Uani 1 1 d . . .
H1 H 0.9412 0.1521 0.0844 0.044 Uiso 1 1 calc R . .
N2 N 0.8180(4) 0.3428(2) 0.12340(18) 0.0355(8) Uani 1 1 d . . .
H2 H 0.8797 0.3667 0.1093 0.043 Uiso 1 1 calc R . .
N3 N 0.7284(4) 0.1914(2) 0.16311(18) 0.0341(8) Uani 1 1 d . . .
H3 H 0.6830 0.2237 0.1800 0.041 Uiso 1 1 calc R . .
N4 N 0.9981(4) 0.1794(2) -0.02238(19) 0.0402(9) Uani 1 1 d . . .
N5 N 0.6994(4) 0.2210(3) -0.04622(18) 0.0454(10) Uani 1 1 d . . .
N6 N 0.9284(4) 0.3243(2) 0.00428(19) 0.0401(9) Uani 1 1 d . . .
N7 N 0.5421(4) 0.4122(2) 0.0670(2) 0.0446(9) Uani 1 1 d . . .
N8 N 0.6331(4) 0.3674(2) 0.1896(2) 0.0456(9) Uani 1 1 d . . .
N9 N 0.7677(4) 0.4908(2) 0.1614(2) 0.0424(9) Uani 1 1 d . . .
N10 N 0.7538(4) 0.0357(2) 0.13366(19) 0.0415(9) Uani 1 1 d . . .
N11 N 0.7279(4) 0.0692(2) 0.2421(2) 0.0472(10) Uani 1 1 d . . .
N12 N 0.4844(4) 0.0965(2) 0.13130(19) 0.0428(9) Uani 1 1 d . . .
O1 O 1.0376(3) 0.23184(19) 0.20440(14) 0.0372(7) Uani 1 1 d . . .
Si1 Si 0.88117(12) 0.22957(7) 0.00355(6) 0.0335(3) Uani 1 1 d . . .
Si2 Si 0.69256(13) 0.40192(7) 0.13448(6) 0.0363(3) Uani 1 1 d . . .
Si3 Si 0.67361(12) 0.10015(7) 0.16694(6) 0.0352(3) Uani 1 1 d . . .

loop_
_atom_site_aniso_label
_atom_site_aniso_U_11
_atom_site_aniso_U_22
_atom_site_aniso_U_33
_atom_site_aniso_U_23
_atom_site_aniso_U_13
_atom_site_aniso_U_12
C1 0.071(3) 0.073(4) 0.041(3) 0.004(3) 0.034(3) 0.010(3)
C2 0.051(3) 0.047(3) 0.065(4) -0.009(3) 0.028(3) 0.000(2)
C3 0.052(3) 0.132(6) 0.029(3) 0.007(3) 0.005(2) -0.012(3)
C4 0.043(2) 0.055(3) 0.048(3) -0.010(2) 0.019(2) -0.014(2)
C5 0.061(3) 0.046(3) 0.046(3) 0.010(2) 0.016(2) 0.010(2)
C6 0.046(3) 0.055(3) 0.055(3) 0.001(3) 0.012(2) -0.009(2)
C7 0.051(3) 0.042(3) 0.048(3) -0.006(2) 0.013(2) -0.001(2)
C8 0.047(3) 0.037(3) 0.087(4) 0.002(3) 0.023(3) 0.007(2)
C9 0.068(3) 0.051(3) 0.092(5) 0.014(3) 0.057(4) 0.008(3)
C10 0.112(5) 0.051(3) 0.048(3) 0.000(3) 0.043(3) 0.014(3)
C11 0.074(3) 0.037(3) 0.056(3) -0.007(2) 0.024(3) 0.005(2)
C12 0.066(3) 0.043(3) 0.056(3) -0.004(3) 0.025(3) -0.014(2)
C13 0.066(3) 0.050(3) 0.037(3) -0.010(2) 0.014(2) -0.001(2)
C14 0.055(3) 0.051(3) 0.058(3) -0.009(3) 0.018(3) 0.009(2)
C15 0.045(3) 0.067(4) 0.054(3) 0.001(3) 0.015(2) 0.002(2)
C16 0.054(3) 0.067(4) 0.105(5) 0.022(4) 0.025(3) -0.019(3)
C17 0.097(4) 0.050(3) 0.053(4) 0.012(3) 0.022(3) -0.012(3)
C18 0.082(4) 0.065(4) 0.040(3) -0.002(3) 0.025(3) -0.004(3)
C19 0.035(2) 0.075(4) 0.040(3) 0.010(3) 0.0104(18) -0.012(2)
C20 0.044(2) 0.078(4) 0.034(2) 0.008(3) 0.009(2) -0.011(2)
C21 0.058(3) 0.077(4) 0.038(3) -0.006(3) 0.012(2) -0.020(3)
C22 0.046(2) 0.090(4) 0.026(2) 0.000(3) 0.0133(19) -0.004(3)
Al1 0.0330(6) 0.0323(6) 0.0272(6) -0.0004(5) 0.0090(5) 0.0001(5)
N1 0.046(2) 0.035(2) 0.0280(18) 0.0039(15) 0.0130(16) 0.0109(15)
N2 0.0396(18) 0.0323(18) 0.037(2) 0.0018(16) 0.0170(15) -0.0035(14)
N3 0.0375(17) 0.0334(19) 0.0338(19) 0.0023(15) 0.0163(15) 0.0018(14)
N4 0.0448(19) 0.046(2) 0.035(2) -0.0017(18) 0.0212(17) 0.0024(16)
N5 0.0379(19) 0.063(3) 0.0304(19) 0.001(2) 0.0079(15) -0.0116(18)
N6 0.0413(19) 0.035(2) 0.041(2) 0.0069(17) 0.0126(16) 0.0037(15)
N7 0.0389(18) 0.044(2) 0.045(2) 0.0000(19) 0.0091(16) 0.0068(16)
N8 0.062(2) 0.044(2) 0.042(2) 0.0033(19) 0.033(2) 0.0044(18)
N9 0.052(2) 0.031(2) 0.044(2) -0.0036(17) 0.0182(18) -0.0009(16)
N10 0.0415(18) 0.042(2) 0.038(2) -0.0099(18) 0.0112(16) 0.0003(16)
N11 0.063(2) 0.040(2) 0.038(2) 0.0023(19) 0.0188(19) -0.0027(19)
N12 0.0378(18) 0.050(2) 0.041(2) 0.0009(19) 0.0158(16) -0.0100(17)
O1 0.0333(13) 0.0485(18) 0.0257(15) 0.0044(14) 0.0067(11) -0.0005(13)
Si1 0.0364(5) 0.0364(6) 0.0260(6) 0.0000(5) 0.0102(4) 0.0025(5)
Si2 0.0408(6) 0.0316(6) 0.0374(7) 0.0017(5) 0.0160(5) 0.0027(5)
Si3 0.0404(6) 0.0336(6) 0.0315(6) -0.0012(5) 0.0135(5) -0.0029(5)

loop_
_atom_type_symbol
_atom_type_description
_atom_type_scat_dispersion_real
_atom_type_scat_dispersion_imag
_atom_type_scat_source
C C 0.0033 0.0016 'International Tables Vol C Tables 4.2.6.8 and 6.1.1.4'
H H 0.0000 0.0000 'International Tables Vol C Tables 4.2.6.8 and 6.1.1.4'
Al Al 0.0645 0.0514 'International Tables Vol C Tables 4.2.6.8 and 6.1.1.4'
N N 0.0061 0.0033 'International Tables Vol C Tables 4.2.6.8 and 6.1.1.4'
O O 0.0106 0.0060 'International Tables Vol C Tables 4.2.6.8 and 6.1.1.4'
Si Si 0.0817 0.0704 'International Tables Vol C Tables 4.2.6.8 and 6.1.1.4'

loop_
_geom_angle_atom_site_label_1
_geom_angle_atom_site_label_2
_geom_angle_atom_site_label_3
_geom_angle
_geom_angle_site_symmetry_1
_geom_angle_site_symmetry_3
_geom_angle_publ_flag
C20 C19 O1 106.7(4) . . ?
C19 C20 C21 98.6(4) . . ?
C20 C21 C22 108.8(4) . . ?
O1 C22 C21 104.7(4) . . ?
N1 Al1 N3 119.00(19) . . ?
N1 Al1 N2 114.11(18) . . ?
N3 Al1 N2 113.84(17) . . ?
N1 Al1 O1 97.00(15) . . ?
N3 Al1 O1 104.86(16) . . ?
N2 Al1 O1 104.82(16) . . ?
Si1 N1 Al1 129.1(2) . . ?
Si2 N2 Al1 133.3(2) . . ?
Si3 N3 Al1 137.7(2) . . ?
C1 N4 C2 112.4(4) . . ?
C1 N4 Si1 122.1(4) . . ?
C2 N4 Si1 120.2(3) . . ?
C3 N5 C4 110.6(4) . . ?
C3 N5 Si1 118.2(3) . . ?
C4 N5 Si1 128.7(3) . . ?
C5 N6 C6 111.4(4) . . ?
C5 N6 Si1 127.0(3) . . ?
C6 N6 Si1 121.6(3) . . ?
C7 N7 C8 112.2(4) . . ?
C7 N7 Si2 122.1(3) . . ?
C8 N7 Si2 123.6(4) . . ?
C10 N8 C9 113.5(5) . . ?
C10 N8 Si2 119.5(4) . . ?
C9 N8 Si2 126.9(4) . . ?
C11 N9 C12 110.3(4) . . ?
C11 N9 Si2 122.9(3) . . ?
C12 N9 Si2 123.7(3) . . ?
C13 N10 C14 111.8(4) . . ?
C13 N10 Si3 122.4(3) . . ?
C14 N10 Si3 125.4(3) . . ?
C18 N11 C17 115.0(5) . . ?
C18 N11 Si3 117.2(4) . . ?
C17 N11 Si3 123.3(4) . . ?
C15 N12 C16 111.1(4) . . ?
C15 N12 Si3 123.9(3) . . ?
C16 N12 Si3 123.5(4) . . ?
C22 O1 C19 109.0(3) . . ?
C22 O1 Al1 119.0(3) . . ?
C19 O1 Al1 122.3(3) . . ?
N1 Si1 N5 107.19(19) . . ?
N1 Si1 N4 107.7(2) . . ?
N5 Si1 N4 114.6(2) . . ?
N1 Si1 N6 113.4(2) . . ?
N5 Si1 N6 107.7(2) . . ?
N4 Si1 N6 106.50(19) . . ?
N8 Si2 N7 104.4(2) . . ?
N8 Si2 N2 111.3(2) . . ?
N7 Si2 N2 112.87(19) . . ?
N8 Si2 N9 107.8(2) . . ?
N7 Si2 N9 109.1(2) . . ?
N2 Si2 N9 111.01(18) . . ?
N11 Si3 N10 100.9(2) . . ?
N11 Si3 N3 112.2(2) . . ?
N10 Si3 N3 113.31(19) . . ?
N11 Si3 N12 109.1(2) . . ?
N10 Si3 N12 112.4(2) . . ?
N3 Si3 N12 108.69(19) . . ?

loop_
_geom_bond_atom_site_label_1
_geom_bond_atom_site_label_2
_geom_bond_distance
_geom_bond_site_symmetry_2
_geom_bond_publ_flag
C1 N4 1.396(6) . ?
C2 N4 1.444(6) . ?
C3 N5 1.339(6) . ?
C4 N5 1.439(5) . ?
C5 N6 1.450(6) . ?
C6 N6 1.450(6) . ?
C7 N7 1.404(6) . ?
C8 N7 1.464(6) . ?
C9 N8 1.464(6) . ?
C10 N8 1.373(7) . ?
C11 N9 1.411(6) . ?
C12 N9 1.431(6) . ?
C13 N10 1.359(6) . ?
C14 N10 1.456(6) . ?
C15 N12 1.398(6) . ?
C16 N12 1.441(6) . ?
C17 N11 1.444(7) . ?
C18 N11 1.397(7) . ?
C19 C20 1.426(6) . ?
C19 O1 1.462(5) . ?
C20 C21 1.465(7) . ?
C21 C22 1.473(6) . ?
C22 O1 1.338(5) . ?
Al1 N1 1.722(4) . ?
Al1 N3 1.774(4) . ?
Al1 N2 1.817(4) . ?
Al1 O1 1.877(3) . ?
N1 Si1 1.583(4) . ?
N2 Si2 1.689(4) . ?
N3 Si3 1.689(4) . ?
N4 Si1 1.700(4) . ?
N5 Si1 1.699(4) . ?
N6 Si1 1.712(4) . ?
N7 Si2 1.645(4) . ?
N8 Si2 1.636(4) . ?
N9 Si2 1.718(4) . ?
N10 Si3 1.685(4) . ?
N11 Si3 1.610(4) . ?
N12 Si3 1.713(4) . ?

loop_
_geom_torsion_atom_site_label_1
_geom_torsion_atom_site_label_2
_geom_torsion_atom_site_label_3
_geom_torsion_atom_site_label_4
_geom_torsion
_geom_torsion_site_symmetry_1
_geom_torsion_site_symmetry_2
_geom_torsion_site_symmetry_3
_geom_torsion_site_symmetry_4
_geom_torsion_publ_flag
O1 C19 C20 C21 -34.0(6) . . . . ?
C19 C20 C21 C22 31.0(6) . . . . ?
C20 C21 C22 O1 -16.1(7) . . . . ?
N3 Al1 N1 Si1 122.3(3) . . . . ?
N2 Al1 N1 Si1 -16.7(3) . . . . ?
O1 Al1 N1 Si1 -126.4(3) . . . . ?
N1 Al1 N2 Si2 141.1(3) . . . . ?
N3 Al1 N2 Si2 -0.1(4) . . . . ?
O1 Al1 N2 Si2 -114.1(3) . . . . ?
N1 Al1 N3 Si3 23.6(4) . . . . ?
N2 Al1 N3 Si3 162.7(3) . . . . ?
O1 Al1 N3 Si3 -83.3(3) . . . . ?
C21 C22 O1 C19 -6.2(6) . . . . ?
C21 C22 O1 Al1 -152.9(4) . . . . ?
C20 C19 O1 C22 27.1(6) . . . . ?
C20 C19 O1 Al1 172.5(4) . . . . ?
N1 Al1 O1 C22 -159.4(4) . . . . ?
N3 Al1 O1 C22 -36.8(4) . . . . ?
N2 Al1 O1 C22 83.4(4) . . . . ?
N1 Al1 O1 C19 58.5(4) . . . . ?
N3 Al1 O1 C19 -179.0(4) . . . . ?
N2 Al1 O1 C19 -58.8(4) . . . . ?
Al1 N1 Si1 N5 -75.3(3) . . . . ?
Al1 N1 Si1 N4 160.9(3) . . . . ?
Al1 N1 Si1 N6 43.4(3) . . . . ?
C3 N5 Si1 N1 -171.9(5) . . . . ?
C4 N5 Si1 N1 -11.6(5) . . . . ?
C3 N5 Si1 N4 -52.5(6) . . . . ?
C4 N5 Si1 N4 107.8(4) . . . . ?
C3 N5 Si1 N6 65.8(5) . . . . ?
C4 N5 Si1 N6 -133.9(4) . . . . ?
C1 N4 Si1 N1 -155.0(4) . . . . ?
C2 N4 Si1 N1 52.7(4) . . . . ?
C1 N4 Si1 N5 85.8(4) . . . . ?
C2 N4 Si1 N5 -66.5(4) . . . . ?
C1 N4 Si1 N6 -33.1(4) . . . . ?
C2 N4 Si1 N6 174.6(4) . . . . ?
C5 N6 Si1 N1 -111.2(4) . . . . ?
C6 N6 Si1 N1 70.0(4) . . . . ?
C5 N6 Si1 N5 7.2(5) . . . . ?
C6 N6 Si1 N5 -171.6(4) . . . . ?
C5 N6 Si1 N4 130.6(4) . . . . ?
C6 N6 Si1 N4 -48.2(4) . . . . ?
C10 N8 Si2 N7 -163.5(4) . . . . ?
C9 N8 Si2 N7 12.7(5) . . . . ?
C10 N8 Si2 N2 74.4(4) . . . . ?
C9 N8 Si2 N2 -109.4(4) . . . . ?
C10 N8 Si2 N9 -47.6(4) . . . . ?
C9 N8 Si2 N9 128.6(4) . . . . ?
C7 N7 Si2 N8 -90.4(4) . . . . ?
C8 N7 Si2 N8 71.8(4) . . . . ?
C7 N7 Si2 N2 30.7(5) . . . . ?
C8 N7 Si2 N2 -167.2(4) . . . . ?
C7 N7 Si2 N9 154.6(4) . . . . ?
C8 N7 Si2 N9 -43.3(4) . . . . ?
Al1 N2 Si2 N8 25.7(4) . . . . ?
Al1 N2 Si2 N7 -91.3(3) . . . . ?
Al1 N2 Si2 N9 145.8(3) . . . . ?
C11 N9 Si2 N8 -38.4(5) . . . . ?
C12 N9 Si2 N8 163.4(4) . . . . ?
C11 N9 Si2 N7 74.4(4) . . . . ?
C12 N9 Si2 N7 -83.7(4) . . . . ?
C11 N9 Si2 N2 -160.6(4) . . . . ?
C12 N9 Si2 N2 41.2(5) . . . . ?
C18 N11 Si3 N10 163.9(4) . . . . ?
C17 N11 Si3 N10 -41.1(5) . . . . ?
C18 N11 Si3 N3 43.0(4) . . . . ?
C17 N11 Si3 N3 -162.0(4) . . . . ?
C18 N11 Si3 N12 -77.5(4) . . . . ?
C17 N11 Si3 N12 77.5(5) . . . . ?
C13 N10 Si3 N11 138.0(4) . . . . ?
C14 N10 Si3 N11 -50.5(5) . . . . ?
C13 N10 Si3 N3 -101.8(4) . . . . ?
C14 N10 Si3 N3 69.7(5) . . . . ?
C13 N10 Si3 N12 21.9(5) . . . . ?
C14 N10 Si3 N12 -166.6(4) . . . . ?
Al1 N3 Si3 N11 112.1(3) . . . . ?
Al1 N3 Si3 N10 -1.4(4) . . . . ?
Al1 N3 Si3 N12 -127.1(3) . . . . ?
C15 N12 Si3 N11 152.7(4) . . . . ?
C16 N12 Si3 N11 -42.3(5) . . . . ?
C15 N12 Si3 N10 -96.1(5) . . . . ?
C16 N12 Si3 N10 68.8(5) . . . . ?
C15 N12 Si3 N3 30.1(5) . . . . ?
C16 N12 Si3 N3 -165.0(5) . . . . ?
